data_7107647
loop_
_publ_author_name
'Benjamin R. M. Lake'
'Emma K. Bullough'
'Thomas J. Williams'
'Adrian C. Whitwood'
'Marc A. Little'
'Charlotte E. Willans'

_publ_section_title
;
 Simple and versatile selective synthesis of neutral and cationic
 copper(I) N-heterocyclic carbene complexes using an electrochemical
 procedure
;
_journal_name_full Chem.Commun.
_journal_page_first 4887
_journal_paper_doi 10.1039/c2cc30862b
_journal_volume 48
_journal_year 2012
_chemical_formula_moiety 'C38 H40 Cu N4, F6 P'
_chemical_formula_sum 'C38 H40 Cu F6 N4 P'
_chemical_formula_weight 761.25
_chemical_name_systematic
;
?
;
_space_group_IT_number 14
_symmetry_cell_setting monoclinic
_symmetry_space_group_name_Hall '-P 2yn'
_symmetry_space_group_name_H-M 'P 1 21/n 1'
_atom_sites_solution_hydrogens geom
_atom_sites_solution_primary direct
_atom_sites_solution_secondary difmap
_audit_creation_method SHELXL-97
_cell_angle_alpha 90.00
_cell_angle_beta 102.4220(10)
_cell_angle_gamma 90.00
_cell_formula_units_Z 4
_cell_length_a 14.0778(4)
_cell_length_b 15.5817(5)
_cell_length_c 17.3053(4)
_cell_measurement_reflns_used 8169
_cell_measurement_temperature 150(2)
_cell_measurement_theta_max 28.246
_cell_measurement_theta_min 2.86
_cell_volume 3707.16(18)
_computing_cell_refinement
;
APEX 2 software, Bruker Nonius 2004
;
_computing_data_collection
;
APEX 2 software, Bruker Nonius 2004
;
_computing_data_reduction
;
SAINT - Bruker Integration program embedded in
APEX 2 software, Bruker Nonius 2004
;
_computing_molecular_graphics 'ORTEP-III Version 1.08 (Farrugia, 2005)'
_computing_publication_material
;
enCIFer: A program for viewing, editing and visualising CIFs.
F. H. Allen, O. Johnson, G. P. Shields, B. R. Smith, M. Towler,
J. Applied Cryst., 37, 331-334, 2004
;
_computing_structure_refinement
;
SHELXS-97 (Sheldrick, G. M. Acta Cryst. (2008). A64, 112)
XSeed (L.J.Barbour, J.Supramol. Chem., 2003, 1, 189.)
;
_computing_structure_solution
;
SHELXS-97 (Sheldrick, G. M. Acta Cryst. (2008). A64, 112)
XSeed (L.J.Barbour, J.Supramol. Chem., 2003, 1, 189.)
;
_diffrn_ambient_temperature 150(2)
_diffrn_detector_area_resol_mean
;
120 microns
;
_diffrn_measured_fraction_theta_full 0.998
_diffrn_measured_fraction_theta_max 0.998
_diffrn_measurement_device_type 'ApexII camera'
_diffrn_measurement_method 'rotation images'
_diffrn_radiation_monochromator
;
Mach3 kappa-type 4-circle goniostat.
;
_diffrn_radiation_source
;
Bruker Nonius FR591 rotating anode generator
;
_diffrn_radiation_type MoK\a
_diffrn_radiation_wavelength 0.71073
_diffrn_reflns_av_R_equivalents 0.0789
_diffrn_reflns_av_sigmaI/netI 0.0475
_diffrn_reflns_limit_h_max 18
_diffrn_reflns_limit_h_min -18
_diffrn_reflns_limit_k_max 20
_diffrn_reflns_limit_k_min -20
_diffrn_reflns_limit_l_max 23
_diffrn_reflns_limit_l_min -20
_diffrn_reflns_number 58537
_diffrn_reflns_theta_full 28.31
_diffrn_reflns_theta_max 28.31
_diffrn_reflns_theta_min 1.78
_diffrn_standards_decay_% 0
_diffrn_standards_interval_count 0
_diffrn_standards_interval_time 0
_diffrn_standards_number 0
_exptl_absorpt_coefficient_mu 0.695
_exptl_absorpt_correction_T_max 0.8678
_exptl_absorpt_correction_T_min 0.6609
_exptl_absorpt_correction_type multi-scan
_exptl_absorpt_process_details
;
See Sheldrick, G. M. (2002). SADABS.
University of Gottingen, Germany.
;
_exptl_crystal_colour colourless
_exptl_crystal_density_diffrn 1.364
_exptl_crystal_density_method 'not measured'
_exptl_crystal_description fragment
_exptl_crystal_F_000 1576
_exptl_crystal_size_max 0.65
_exptl_crystal_size_mid 0.32
_exptl_crystal_size_min 0.21
_refine_diff_density_max 0.508
_refine_diff_density_min -0.543
_refine_diff_density_rms 0.062
_refine_ls_extinction_method none
_refine_ls_goodness_of_fit_ref 1.023
_refine_ls_hydrogen_treatment constr
_refine_ls_matrix_type full
_refine_ls_number_parameters 459
_refine_ls_number_reflns 9198
_refine_ls_number_restraints 0
_refine_ls_restrained_S_all 1.023
_refine_ls_R_factor_all 0.0536
_refine_ls_R_factor_gt 0.0389
_refine_ls_shift/su_max 0.002
_refine_ls_shift/su_mean 0.000
_refine_ls_structure_factor_coef Fsqd
_refine_ls_weighting_details 'calc w=1/[\s^2^(Fo^2^)+(0.0497P)^2^+1.9360P] where P=(Fo^2^+2Fc^2^)/3'
_refine_ls_weighting_scheme calc
_refine_ls_wR_factor_gt 0.1001
_refine_ls_wR_factor_ref 0.1102
_reflns_number_gt 7395
_reflns_number_total 9198
_reflns_threshold_expression >2sigma(I)
_cod_data_source_file c2cc30862b.txt
_cod_data_source_block brml41
_cod_original_sg_symbol_H-M 'P 21/n'
_cod_database_code 7107647

loop_
_symmetry_equiv_pos_as_xyz
'x, y, z'
'-x+1/2, y+1/2, -z+1/2'
'-x, -y, -z'
'x-1/2, -y-1/2, z-1/2'

loop_
_atom_site_label
_atom_site_type_symbol
_atom_site_fract_x
_atom_site_fract_y
_atom_site_fract_z
_atom_site_U_iso_or_equiv
_atom_site_adp_type
_atom_site_occupancy
_atom_site_symmetry_multiplicity
_atom_site_calc_flag
_atom_site_refinement_flags
Cu1 Cu 0.467493(16) 0.756149(12) 0.230175(13) 0.02132(7) Uani 1 1 d .
P1 P 0.58625(4) 0.27412(3) 0.27458(3) 0.02590(11) Uani 1 1 d .
C9 C 0.48110(12) 0.87695(11) 0.23424(10) 0.0209(3) Uani 1 1 d .
N4 N 0.50871(11) 0.92606(9) 0.30010(9) 0.0230(3) Uani 1 1 d .
N3 N 0.47032(11) 0.93366(9) 0.17376(9) 0.0217(3) Uani 1 1 d .
C10 C 0.49078(15) 1.01657(12) 0.20118(12) 0.0287(4) Uani 1 1 d .
H10 H 0.4883 1.0670 0.1700 0.034 Uiso 1 1 calc R
C11 C 0.51486(14) 1.01181(12) 0.28052(12) 0.0287(4) Uani 1 1 d .
H11 H 0.5327 1.0582 0.3163 0.034 Uiso 1 1 calc R
C6 C 0.51267(15) 0.87784(13) 0.05416(12) 0.0302(4) Uani 1 1 d .
F4 F 0.68108(12) 0.22830(11) 0.25884(10) 0.0605(4) Uani 1 1 d .
F3 F 0.58605(11) 0.33416(9) 0.19965(8) 0.0497(4) Uani 1 1 d .
C18 C 0.45777(15) 0.90209(13) 0.42447(12) 0.0308(4) Uani 1 1 d .
F1 F 0.58522(14) 0.21238(11) 0.34767(10) 0.0644(5) Uani 1 1 d .
F2 F 0.48951(11) 0.31832(9) 0.28881(10) 0.0576(4) Uani 1 1 d .
F5 F 0.52232(13) 0.20538(11) 0.21774(10) 0.0671(5) Uani 1 1 d .
C5 C 0.44158(14) 0.90885(11) 0.09181(10) 0.0231(3) Uani 1 1 d .
F6 F 0.64845(14) 0.34236(13) 0.33003(10) 0.0768(6) Uani 1 1 d .
C12 C 0.52783(14) 0.89091(11) 0.37900(11) 0.0253(4) Uani 1 1 d .
C3 C 0.34407(15) 0.91633(13) 0.05410(12) 0.0312(4) Uani 1 1 d .
N2 N 0.40239(11) 0.59189(9) 0.27629(9) 0.0255(3) Uani 1 1 d .
N1 N 0.48254(11) 0.57409(9) 0.18563(10) 0.0249(3) Uani 1 1 d .
C28 C 0.45212(13) 0.63583(11) 0.23024(10) 0.0221(3) Uani 1 1 d .
C31 C 0.54228(14) 0.58974(11) 0.12908(11) 0.0251(4) Uani 1 1 d .
C24 C 0.36196(14) 0.63046(11) 0.33772(11) 0.0257(4) Uani 1 1 d .
C25 C 0.41703(15) 0.62679(13) 0.41500(13) 0.0329(4) Uani 1 1 d .
C22 C 0.27075(15) 0.66928(12) 0.31794(12) 0.0305(4) Uani 1 1 d .
C13 C 0.61426(15) 0.84558(14) 0.40538(12) 0.0335(4) Uani 1 1 d .
C23 C 0.21446(17) 0.67413(16) 0.23372(14) 0.0429(5) Uani 1 1 d .
H23A H 0.1469 0.6898 0.2330 0.064 Uiso 1 1 calc R
H23B H 0.2161 0.6182 0.2082 0.064 Uiso 1 1 calc R
H23C H 0.2437 0.7175 0.2051 0.064 Uiso 1 1 calc R
C17 C 0.47705(18) 0.86542(15) 0.49978(13) 0.0393(5) Uani 1 1 d .
H17 H 0.4311 0.8718 0.5324 0.047 Uiso 1 1 calc R
C8 C 0.48222(17) 0.85290(14) -0.02494(12) 0.0361(5) Uani 1 1 d .
H8 H 0.5286 0.8308 -0.0523 0.043 Uiso 1 1 calc R
C1 C 0.38628(18) 0.85969(14) -0.06387(12) 0.0384(5) Uani 1 1 d .
H1 H 0.3671 0.8425 -0.1176 0.046 Uiso 1 1 calc R
C26 C 0.51839(18) 0.58941(18) 0.43301(15) 0.0491(6) Uani 1 1 d .
H26A H 0.5447 0.5910 0.4902 0.074 Uiso 1 1 calc R
H26B H 0.5603 0.6231 0.4060 0.074 Uiso 1 1 calc R
H26C H 0.5160 0.5299 0.4145 0.074 Uiso 1 1 calc R
C32 C 0.49720(17) 0.61388(13) 0.05257(13) 0.0352(5) Uani 1 1 d .
C16 C 0.56110(18) 0.82031(16) 0.52764(13) 0.0446(6) Uani 1 1 d .
H16 H 0.5727 0.7959 0.5791 0.054 Uiso 1 1 calc R
C37 C 0.64263(15) 0.57878(12) 0.15354(13) 0.0321(4) Uani 1 1 d .
C27 C 0.37658(18) 0.66118(15) 0.47482(14) 0.0416(5) Uani 1 1 d .
H27 H 0.4116 0.6583 0.5282 0.050 Uiso 1 1 calc R
C29 C 0.40225(16) 0.50457(12) 0.26088(14) 0.0354(5) Uani 1 1 d .
H29 H 0.3724 0.4610 0.2858 0.043 Uiso 1 1 calc R
C30 C 0.45236(16) 0.49363(12) 0.20405(14) 0.0351(5) Uani 1 1 d .
H30 H 0.4648 0.4407 0.1808 0.042 Uiso 1 1 calc R
C20 C 0.28602(19) 0.69946(15) 0.45727(15) 0.0441(6) Uani 1 1 d .
H20 H 0.2593 0.7229 0.4986 0.053 Uiso 1 1 calc R
C21 C 0.23400(17) 0.70394(14) 0.37999(15) 0.0401(5) Uani 1 1 d .
H21 H 0.1721 0.7311 0.3688 0.048 Uiso 1 1 calc R
C2 C 0.31785(17) 0.89144(15) -0.02483(13) 0.0393(5) Uani 1 1 d .
H2 H 0.2520 0.8963 -0.0523 0.047 Uiso 1 1 calc R
C36 C 0.69856(18) 0.59205(15) 0.09714(16) 0.0468(6) Uani 1 1 d .
H36 H 0.7671 0.5850 0.1115 0.056 Uiso 1 1 calc R
C15 C 0.62946(17) 0.80996(16) 0.48120(13) 0.0416(5) Uani 1 1 d .
H15 H 0.6872 0.7783 0.5012 0.050 Uiso 1 1 calc R
C34 C 0.5566(2) 0.62694(15) -0.00160(14) 0.0474(6) Uani 1 1 d .
H34 H 0.5283 0.6440 -0.0542 0.057 Uiso 1 1 calc R
C7 C 0.61754(17) 0.87025(19) 0.09636(15) 0.0500(6) Uani 1 1 d .
H7A H 0.6275 0.8158 0.1253 0.075 Uiso 1 1 calc R
H7B H 0.6344 0.9180 0.1337 0.075 Uiso 1 1 calc R
H7C H 0.6591 0.8720 0.0576 0.075 Uiso 1 1 calc R
C14 C 0.68761(17) 0.83357(19) 0.35421(15) 0.0482(6) Uani 1 1 d .
H14A H 0.7444 0.8027 0.3842 0.072 Uiso 1 1 calc R
H14B H 0.7080 0.8898 0.3382 0.072 Uiso 1 1 calc R
H14C H 0.6581 0.8004 0.3070 0.072 Uiso 1 1 calc R
C19 C 0.36367(17) 0.94804(16) 0.39323(15) 0.0440(5) Uani 1 1 d .
H19A H 0.3772 1.0050 0.3741 0.066 Uiso 1 1 calc R
H19B H 0.3278 0.9541 0.4356 0.066 Uiso 1 1 calc R
H19C H 0.3245 0.9150 0.3496 0.066 Uiso 1 1 calc R
C38 C 0.68891(17) 0.55401(17) 0.23746(15) 0.0463(6) Uani 1 1 d .
H38A H 0.7598 0.5527 0.2439 0.070 Uiso 1 1 calc R
H38B H 0.6657 0.4971 0.2490 0.070 Uiso 1 1 calc R
H38C H 0.6713 0.5962 0.2740 0.070 Uiso 1 1 calc R
C4 C 0.26899(17) 0.94876(19) 0.09769(15) 0.0500(6) Uani 1 1 d .
H4A H 0.2058 0.9534 0.0607 0.075 Uiso 1 1 calc R
H4B H 0.2887 1.0053 0.1204 0.075 Uiso 1 1 calc R
H4C H 0.2638 0.9086 0.1402 0.075 Uiso 1 1 calc R
C33 C 0.38945(19) 0.62653(18) 0.02824(16) 0.0534(6) Uani 1 1 d .
H33A H 0.3719 0.6818 0.0484 0.080 Uiso 1 1 calc R
H33B H 0.3562 0.5801 0.0501 0.080 Uiso 1 1 calc R
H33C H 0.3697 0.6260 -0.0296 0.080 Uiso 1 1 calc R
C35 C 0.6554(2) 0.61537(16) 0.02068(17) 0.0533(7) Uani 1 1 d .
H35 H 0.6946 0.6235 -0.0170 0.064 Uiso 1 1 calc R

loop_
_atom_site_aniso_label
_atom_site_aniso_U_11
_atom_site_aniso_U_22
_atom_site_aniso_U_33
_atom_site_aniso_U_23
_atom_site_aniso_U_13
_atom_site_aniso_U_12
Cu1 0.02857(12) 0.01756(11) 0.01848(12) -0.00027(8) 0.00652(9) -0.00061(8)
P1 0.0327(3) 0.0243(2) 0.0220(3) -0.00078(18) 0.0089(2) -0.00183(18)
C9 0.0237(8) 0.0214(8) 0.0182(8) -0.0013(6) 0.0060(7) -0.0017(6)
N4 0.0294(8) 0.0218(7) 0.0178(8) -0.0014(6) 0.0055(6) -0.0037(6)
N3 0.0283(8) 0.0189(7) 0.0180(7) 0.0003(5) 0.0054(6) -0.0006(5)
C10 0.0402(11) 0.0201(8) 0.0266(10) 0.0004(7) 0.0090(8) -0.0045(7)
C11 0.0381(10) 0.0204(8) 0.0286(10) -0.0040(7) 0.0093(8) -0.0070(7)
C6 0.0352(10) 0.0344(10) 0.0238(10) 0.0044(8) 0.0123(8) 0.0038(8)
F4 0.0553(9) 0.0765(11) 0.0563(10) 0.0236(8) 0.0265(8) 0.0319(8)
F3 0.0653(9) 0.0476(8) 0.0419(8) 0.0184(6) 0.0243(7) 0.0155(7)
C18 0.0365(10) 0.0321(9) 0.0254(10) -0.0038(8) 0.0100(8) -0.0063(8)
F1 0.0983(13) 0.0575(9) 0.0477(9) 0.0251(7) 0.0389(9) 0.0173(9)
F2 0.0565(9) 0.0430(8) 0.0863(12) 0.0120(7) 0.0443(9) 0.0126(6)
F5 0.0824(12) 0.0565(9) 0.0637(11) -0.0278(8) 0.0186(9) -0.0280(9)
C5 0.0327(9) 0.0201(8) 0.0168(8) 0.0015(6) 0.0061(7) 0.0009(7)
F6 0.0880(13) 0.0902(13) 0.0523(10) -0.0316(9) 0.0155(9) -0.0482(11)
C12 0.0322(9) 0.0254(8) 0.0177(9) -0.0015(7) 0.0039(7) -0.0062(7)
C3 0.0328(10) 0.0340(10) 0.0265(10) -0.0033(8) 0.0057(8) 0.0024(8)
N2 0.0295(8) 0.0209(7) 0.0281(9) 0.0011(6) 0.0107(7) 0.0012(6)
N1 0.0280(8) 0.0197(7) 0.0284(9) -0.0007(6) 0.0094(7) 0.0014(6)
C28 0.0244(8) 0.0207(8) 0.0214(9) 0.0007(6) 0.0057(7) 0.0018(6)
C31 0.0332(9) 0.0201(8) 0.0246(10) -0.0032(7) 0.0117(8) -0.0008(7)
C24 0.0303(9) 0.0230(8) 0.0269(10) -0.0002(7) 0.0129(8) -0.0046(7)
C25 0.0350(11) 0.0347(10) 0.0294(11) 0.0045(8) 0.0076(8) -0.0052(8)
C22 0.0315(10) 0.0294(9) 0.0326(11) -0.0011(8) 0.0111(8) -0.0011(8)
C13 0.0327(10) 0.0399(11) 0.0248(10) -0.0024(8) -0.0008(8) -0.0043(8)
C23 0.0339(11) 0.0534(14) 0.0388(13) -0.0010(10) 0.0024(9) 0.0078(10)
C17 0.0509(13) 0.0462(12) 0.0235(11) -0.0028(9) 0.0140(10) -0.0131(10)
C8 0.0481(13) 0.0412(11) 0.0228(10) 0.0005(8) 0.0163(9) 0.0061(9)
C1 0.0553(14) 0.0409(11) 0.0191(10) -0.0030(8) 0.0081(9) -0.0030(10)
C26 0.0416(13) 0.0620(16) 0.0406(14) 0.0112(12) 0.0022(11) 0.0053(11)
C32 0.0473(12) 0.0302(10) 0.0283(11) -0.0017(8) 0.0086(9) 0.0025(9)
C16 0.0550(15) 0.0547(14) 0.0202(11) 0.0050(9) -0.0007(10) -0.0141(11)
C37 0.0319(10) 0.0281(9) 0.0380(12) -0.0031(8) 0.0113(9) -0.0019(8)
C27 0.0528(14) 0.0470(13) 0.0269(11) -0.0013(9) 0.0126(10) -0.0111(10)
C29 0.0450(12) 0.0203(8) 0.0468(13) 0.0007(8) 0.0230(10) -0.0022(8)
C30 0.0466(12) 0.0184(8) 0.0453(13) -0.0015(8) 0.0213(10) -0.0001(8)
C20 0.0560(14) 0.0453(12) 0.0392(14) -0.0097(10) 0.0285(11) -0.0093(11)
C21 0.0370(11) 0.0399(11) 0.0493(14) -0.0058(10) 0.0222(10) 0.0007(9)
C2 0.0379(12) 0.0491(13) 0.0271(11) -0.0045(9) -0.0015(9) 0.0000(10)
C36 0.0397(12) 0.0441(12) 0.0638(17) -0.0031(12) 0.0274(12) -0.0017(10)
C15 0.0398(12) 0.0493(13) 0.0291(12) 0.0056(10) -0.0074(9) -0.0027(10)
C34 0.0817(19) 0.0373(12) 0.0279(12) 0.0004(9) 0.0221(12) 0.0009(12)
C7 0.0342(12) 0.0816(18) 0.0365(13) -0.0005(12) 0.0126(10) 0.0129(12)
C14 0.0334(12) 0.0721(17) 0.0380(13) 0.0019(12) 0.0051(10) 0.0102(11)
C19 0.0428(12) 0.0498(13) 0.0445(14) 0.0048(11) 0.0206(11) 0.0050(10)
C38 0.0337(12) 0.0533(14) 0.0484(15) 0.0051(11) 0.0008(10) -0.0002(10)
C4 0.0328(11) 0.0732(17) 0.0430(14) -0.0157(12) 0.0057(10) 0.0124(11)
C33 0.0518(15) 0.0585(16) 0.0418(14) 0.0071(12) -0.0076(12) 0.0085(12)
C35 0.0753(19) 0.0438(13) 0.0556(17) -0.0039(11) 0.0469(15) -0.0047(12)

loop_
_atom_type_symbol
_atom_type_description
_atom_type_scat_dispersion_real
_atom_type_scat_dispersion_imag
_atom_type_scat_source
C C 0.0033 0.0016 'International Tables Vol C Tables 4.2.6.8 and 6.1.1.4'
H H 0.0000 0.0000 'International Tables Vol C Tables 4.2.6.8 and 6.1.1.4'
N N 0.0061 0.0033 'International Tables Vol C Tables 4.2.6.8 and 6.1.1.4'
F F 0.0171 0.0103 'International Tables Vol C Tables 4.2.6.8 and 6.1.1.4'
P P 0.1023 0.0942 'International Tables Vol C Tables 4.2.6.8 and 6.1.1.4'
Cu Cu 0.3201 1.2651 'International Tables Vol C Tables 4.2.6.8 and 6.1.1.4'

loop_
_geom_angle_atom_site_label_1
_geom_angle_atom_site_label_2
_geom_angle_atom_site_label_3
_geom_angle
C28 Cu1 C9 177.55(7)
F6 P1 F4 91.74(11)
F6 P1 F1 91.31(10)
F4 P1 F1 90.93(9)
F6 P1 F2 89.75(10)
F4 P1 F2 178.50(10)
F1 P1 F2 89.09(9)
F6 P1 F5 179.46(12)
F4 P1 F5 88.63(10)
F1 P1 F5 89.07(10)
F2 P1 F5 89.87(10)
F6 P1 F3 90.17(10)
F4 P1 F3 88.79(8)
F1 P1 F3 178.50(10)
F2 P1 F3 91.15(8)
F5 P1 F3 89.45(9)
N3 C9 N4 104.21(14)
N3 C9 Cu1 128.85(13)
N4 C9 Cu1 126.88(13)
C9 N4 C11 111.07(15)
C9 N4 C12 122.83(14)
C11 N4 C12 126.10(15)
C9 N3 C10 111.33(15)
C9 N3 C5 123.16(14)
C10 N3 C5 125.51(15)
C11 C10 N3 106.66(16)
C11 C10 H10 126.7
N3 C10 H10 126.7
C10 C11 N4 106.74(16)
C10 C11 H11 126.6
N4 C11 H11 126.6
C5 C6 C8 117.03(19)
C5 C6 C7 121.94(19)
C8 C6 C7 121.02(19)
C17 C18 C12 117.1(2)
C17 C18 C19 120.75(19)
C12 C18 C19 122.10(19)
C3 C5 C6 123.02(18)
C3 C5 N3 118.59(16)
C6 C5 N3 118.39(17)
C13 C12 C18 123.33(18)
C13 C12 N4 118.30(17)
C18 C12 N4 118.35(17)
C2 C3 C5 117.61(18)
C2 C3 C4 121.1(2)
C5 C3 C4 121.26(18)
C28 N2 C29 111.25(15)
C28 N2 C24 124.03(15)
C29 N2 C24 124.53(15)
C28 N1 C30 111.15(15)
C28 N1 C31 124.54(14)
C30 N1 C31 124.25(15)
N2 C28 N1 104.03(14)
N2 C28 Cu1 125.20(13)
N1 C28 Cu1 130.74(13)
C32 C31 C37 123.14(18)
C32 C31 N1 118.58(17)
C37 C31 N1 118.28(17)
C22 C24 C25 123.08(18)
C22 C24 N2 119.29(18)
C25 C24 N2 117.63(17)
C27 C25 C24 117.7(2)
C27 C25 C26 121.0(2)
C24 C25 C26 121.28(19)
C24 C22 C21 116.9(2)
C24 C22 C23 121.69(18)
C21 C22 C23 121.4(2)
C12 C13 C15 117.0(2)
C12 C13 C14 121.93(19)
C15 C13 C14 121.0(2)
C22 C23 H23A 109.5
C22 C23 H23B 109.5
H23A C23 H23B 109.5
C22 C23 H23C 109.5
H23A C23 H23C 109.5
H23B C23 H23C 109.5
C16 C17 C18 121.2(2)
C16 C17 H17 119.4
C18 C17 H17 119.4
C1 C8 C6 121.28(19)
C1 C8 H8 119.4
C6 C8 H8 119.4
C8 C1 C2 120.1(2)
C8 C1 H1 119.9
C2 C1 H1 119.9
C25 C26 H26A 109.5
C25 C26 H26B 109.5
H26A C26 H26B 109.5
C25 C26 H26C 109.5
H26A C26 H26C 109.5
H26B C26 H26C 109.5
C31 C32 C34 117.5(2)
C31 C32 C33 122.0(2)
C34 C32 C33 120.5(2)
C17 C16 C15 120.6(2)
C17 C16 H16 119.7
C15 C16 H16 119.7
C36 C37 C31 117.2(2)
C36 C37 C38 121.3(2)
C31 C37 C38 121.52(18)
C20 C27 C25 120.6(2)
C20 C27 H27 119.7
C25 C27 H27 119.7
C30 C29 N2 106.68(17)
C30 C29 H29 126.7
N2 C29 H29 126.7
C29 C30 N1 106.88(16)
C29 C30 H30 126.6
N1 C30 H30 126.6
C27 C20 C21 120.5(2)
C27 C20 H20 119.8
C21 C20 H20 119.8
C20 C21 C22 121.2(2)
C20 C21 H21 119.4
C22 C21 H21 119.4
C1 C2 C3 120.9(2)
C1 C2 H2 119.5
C3 C2 H2 119.5
C35 C36 C37 120.8(2)
C35 C36 H36 119.6
C37 C36 H36 119.6
C16 C15 C13 120.8(2)
C16 C15 H15 119.6
C13 C15 H15 119.6
C35 C34 C32 120.5(2)
C35 C34 H34 119.7
C32 C34 H34 119.7
C6 C7 H7A 109.5
C6 C7 H7B 109.5
H7A C7 H7B 109.5
C6 C7 H7C 109.5
H7A C7 H7C 109.5
H7B C7 H7C 109.5
C13 C14 H14A 109.5
C13 C14 H14B 109.5
H14A C14 H14B 109.5
C13 C14 H14C 109.5
H14A C14 H14C 109.5
H14B C14 H14C 109.5
C18 C19 H19A 109.5
C18 C19 H19B 109.5
H19A C19 H19B 109.5
C18 C19 H19C 109.5
H19A C19 H19C 109.5
H19B C19 H19C 109.5
C37 C38 H38A 109.5
C37 C38 H38B 109.5
H38A C38 H38B 109.5
C37 C38 H38C 109.5
H38A C38 H38C 109.5
H38B C38 H38C 109.5
C3 C4 H4A 109.5
C3 C4 H4B 109.5
H4A C4 H4B 109.5
C3 C4 H4C 109.5
H4A C4 H4C 109.5
H4B C4 H4C 109.5
C32 C33 H33A 109.5
C32 C33 H33B 109.5
H33A C33 H33B 109.5
C32 C33 H33C 109.5
H33A C33 H33C 109.5
H33B C33 H33C 109.5
C34 C35 C36 120.9(2)
C34 C35 H35 119.5
C36 C35 H35 119.5

loop_
_geom_bond_atom_site_label_1
_geom_bond_atom_site_label_2
_geom_bond_distance
Cu1 C28 1.8873(17)
Cu1 C9 1.8918(17)
P1 F6 1.5673(16)
P1 F4 1.5882(15)
P1 F1 1.5917(14)
P1 F2 1.5918(14)
P1 F5 1.5950(15)
P1 F3 1.5985(13)
C9 N3 1.353(2)
C9 N4 1.358(2)
N4 C11 1.386(2)
N4 C12 1.442(2)
N3 C10 1.385(2)
N3 C5 1.441(2)
C10 C11 1.344(3)
C10 H10 0.9500
C11 H11 0.9500
C6 C5 1.393(3)
C6 C8 1.399(3)
C6 C7 1.504(3)
C18 C17 1.395(3)
C18 C12 1.399(3)
C18 C19 1.501(3)
C5 C3 1.392(3)
C12 C13 1.396(3)
C3 C2 1.391(3)
C3 C4 1.511(3)
N2 C28 1.354(2)
N2 C29 1.386(2)
N2 C24 1.441(2)
N1 C28 1.359(2)
N1 C30 1.383(2)
N1 C31 1.442(2)
C31 C32 1.391(3)
C31 C37 1.395(3)
C24 C22 1.394(3)
C24 C25 1.395(3)
C25 C27 1.392(3)
C25 C26 1.510(3)
C22 C21 1.397(3)
C22 C23 1.504(3)
C13 C15 1.398(3)
C13 C14 1.510(3)
C23 H23A 0.9800
C23 H23B 0.9800
C23 H23C 0.9800
C17 C16 1.371(4)
C17 H17 0.9500
C8 C1 1.378(3)
C8 H8 0.9500
C1 C2 1.382(3)
C1 H1 0.9500
C26 H26A 0.9800
C26 H26B 0.9800
C26 H26C 0.9800
C32 C34 1.399(3)
C32 C33 1.497(3)
C16 C15 1.390(3)
C16 H16 0.9500
C37 C36 1.395(3)
C37 C38 1.508(3)
C27 C20 1.381(4)
C27 H27 0.9500
C29 C30 1.339(3)
C29 H29 0.9500
C30 H30 0.9500
C20 C21 1.381(4)
C20 H20 0.9500
C21 H21 0.9500
C2 H2 0.9500
C36 C35 1.380(4)
C36 H36 0.9500
C15 H15 0.9500
C34 C35 1.374(4)
C34 H34 0.9500
C7 H7A 0.9800
C7 H7B 0.9800
C7 H7C 0.9800
C14 H14A 0.9800
C14 H14B 0.9800
C14 H14C 0.9800
C19 H19A 0.9800
C19 H19B 0.9800
C19 H19C 0.9800
C38 H38A 0.9800
C38 H38B 0.9800
C38 H38C 0.9800
C4 H4A 0.9800
C4 H4B 0.9800
C4 H4C 0.9800
C33 H33A 0.9800
C33 H33B 0.9800
C33 H33C 0.9800
C35 H35 0.9500

loop_
_geom_torsion_atom_site_label_1
_geom_torsion_atom_site_label_2
_geom_torsion_atom_site_label_3
_geom_torsion_atom_site_label_4
_geom_torsion
N3 C9 N4 C11 0.0(2)
Cu1 C9 N4 C11 177.38(13)
N3 C9 N4 C12 179.67(15)
Cu1 C9 N4 C12 -3.0(2)
N4 C9 N3 C10 0.0(2)
Cu1 C9 N3 C10 -177.29(14)
N4 C9 N3 C5 179.72(15)
Cu1 C9 N3 C5 2.4(3)
C9 N3 C10 C11 0.0(2)
C5 N3 C10 C11 -179.72(17)
N3 C10 C11 N4 0.0(2)
C9 N4 C11 C10 0.0(2)
C12 N4 C11 C10 -179.67(17)
C8 C6 C5 C3 -0.6(3)
C7 C6 C5 C3 -179.9(2)
C8 C6 C5 N3 178.91(16)
C7 C6 C5 N3 -0.4(3)
C9 N3 C5 C3 97.1(2)
C10 N3 C5 C3 -83.2(2)
C9 N3 C5 C6 -82.4(2)
C10 N3 C5 C6 97.2(2)
C17 C18 C12 C13 0.0(3)
C19 C18 C12 C13 -177.4(2)
C17 C18 C12 N4 178.33(17)
C19 C18 C12 N4 0.9(3)
C9 N4 C12 C13 74.7(2)
C11 N4 C12 C13 -105.7(2)
C9 N4 C12 C18 -103.7(2)
C11 N4 C12 C18 75.9(2)
C6 C5 C3 C2 0.0(3)
N3 C5 C3 C2 -179.54(18)
C6 C5 C3 C4 178.8(2)
N3 C5 C3 C4 -0.7(3)
C29 N2 C28 N1 0.3(2)
C24 N2 C28 N1 175.52(17)
C29 N2 C28 Cu1 178.34(15)
C24 N2 C28 Cu1 -6.4(3)
C30 N1 C28 N2 -0.2(2)
C31 N1 C28 N2 -177.50(17)
C30 N1 C28 Cu1 -178.12(16)
C31 N1 C28 Cu1 4.6(3)
C28 N1 C31 C32 -85.5(2)
C30 N1 C31 C32 97.6(2)
C28 N1 C31 C37 95.4(2)
C30 N1 C31 C37 -81.6(2)
C28 N2 C24 C22 84.3(2)
C29 N2 C24 C22 -101.1(2)
C28 N2 C24 C25 -95.8(2)
C29 N2 C24 C25 78.8(2)
C22 C24 C25 C27 2.3(3)
N2 C24 C25 C27 -177.67(17)
C22 C24 C25 C26 -175.8(2)
N2 C24 C25 C26 4.3(3)
C25 C24 C22 C21 -1.4(3)
N2 C24 C22 C21 178.58(17)
C25 C24 C22 C23 178.37(19)
N2 C24 C22 C23 -1.7(3)
C18 C12 C13 C15 0.3(3)
N4 C12 C13 C15 -178.07(18)
C18 C12 C13 C14 179.0(2)
N4 C12 C13 C14 0.7(3)
C12 C18 C17 C16 -0.1(3)
C19 C18 C17 C16 177.3(2)
C5 C6 C8 C1 0.7(3)
C7 C6 C8 C1 180.0(2)
C6 C8 C1 C2 -0.1(3)
C37 C31 C32 C34 0.4(3)
N1 C31 C32 C34 -178.70(17)
C37 C31 C32 C33 -179.0(2)
N1 C31 C32 C33 1.9(3)
C18 C17 C16 C15 0.0(4)
C32 C31 C37 C36 -0.8(3)
N1 C31 C37 C36 178.31(18)
C32 C31 C37 C38 178.9(2)
N1 C31 C37 C38 -2.0(3)
C24 C25 C27 C20 -1.7(3)
C26 C25 C27 C20 176.4(2)
C28 N2 C29 C30 -0.2(3)
C24 N2 C29 C30 -175.47(19)
N2 C29 C30 N1 0.1(3)
C28 N1 C30 C29 0.0(3)
C31 N1 C30 C29 177.37(19)
C25 C27 C20 C21 0.2(3)
C27 C20 C21 C22 0.7(3)
C24 C22 C21 C20 -0.2(3)
C23 C22 C21 C20 -179.9(2)
C8 C1 C2 C3 -0.5(4)
C5 C3 C2 C1 0.6(3)
C4 C3 C2 C1 -178.3(2)
C31 C37 C36 C35 0.2(3)
C38 C37 C36 C35 -179.5(2)
C17 C16 C15 C13 0.3(4)
C12 C13 C15 C16 -0.4(3)
C14 C13 C15 C16 -179.2(2)
C31 C32 C34 C35 0.6(3)
C33 C32 C34 C35 180.0(2)
C32 C34 C35 C36 -1.1(4)
C37 C36 C35 C34 0.7(4)
